data_1512684
loop_
_publ_author_name
'Ali Akbar Khandar'
'Veysel Turan Yilmaz'
'Ferdinando Costantino'
'Sedat Gumus'
'Seyed Abolfazl Hosseini-Yazdi'
'Ghodrat Mahmoudi'

_publ_section_title
;
 Syntheses, studies and crystal structures of coordination polymers and
 dinuclear complexes of mercury(II) halides and thiocyanate with a
 symmetrical Schiff base ligand
;
_journal_name_full
;
Inorganica Chimica Acta
;
_journal_page_first 36
_journal_page_last 44
_journal_paper_doi 10.1016/j.ica.2012.06.007
_journal_volume 393
_journal_year 2012
_chemical_formula_sum 'C13 H11 Cl2 Hg N2'
_chemical_formula_weight 466.73
_space_group_IT_number 14
_symmetry_cell_setting monoclinic
_symmetry_space_group_name_Hall '-P 2ybc'
_symmetry_space_group_name_H-M 'P 1 21/c 1'
_atom_sites_solution_hydrogens geom
_atom_sites_solution_primary direct
_atom_sites_solution_secondary difmap
_cell_angle_alpha 90.00
_cell_angle_beta 110.506(2)
_cell_angle_gamma 90.00
_cell_formula_units_Z 4
_cell_length_a 10.7152(13)
_cell_length_b 9.7243(12)
_cell_length_c 13.9104(18)
_cell_measurement_reflns_used 4424
_cell_measurement_temperature 100(2)
_cell_measurement_theta_max 30.75
_cell_measurement_theta_min 2.61
_cell_volume 1357.6(3)
_computing_cell_refinement 'Apex2 v2009.7-0'
_computing_data_collection 'Apex2 v2009.7-0 (Bruker, 2009)'
_computing_data_reduction 'Apex2 v2009.7-0'
_computing_molecular_graphics 'SHELXTL 6.14'
_computing_publication_material 'SHELXTL 6.14'
_computing_structure_refinement 'SHELXTL 6.14'
_computing_structure_solution 'SHELXTL 6.14 (Bruker, 2000-2003; Sheldrick, 2008)'
_diffrn_ambient_temperature 100(2)
_diffrn_measured_fraction_theta_full 0.996
_diffrn_measured_fraction_theta_max 0.920
_diffrn_measurement_device_type 'Bruker AXS SMART APEX CCD diffractometer'
_diffrn_measurement_method '\w scans'
_diffrn_radiation_monochromator graphite
_diffrn_radiation_source 'fine-focus sealed tube'
_diffrn_radiation_type MoK\a
_diffrn_radiation_wavelength 0.71073
_diffrn_reflns_av_R_equivalents 0.0227
_diffrn_reflns_av_sigmaI/netI 0.0324
_diffrn_reflns_limit_h_max 10
_diffrn_reflns_limit_h_min -15
_diffrn_reflns_limit_k_max 11
_diffrn_reflns_limit_k_min -13
_diffrn_reflns_limit_l_max 20
_diffrn_reflns_limit_l_min -20
_diffrn_reflns_number 8551
_diffrn_reflns_theta_full 28.00
_diffrn_reflns_theta_max 31.05
_diffrn_reflns_theta_min 2.03
_diffrn_standards_number 0
_exptl_absorpt_coefficient_mu 11.712
_exptl_absorpt_correction_T_max 0.7462
_exptl_absorpt_correction_T_min 0.5193
_exptl_absorpt_correction_type multi-scan
_exptl_absorpt_process_details 'Apex2  v2009.7-0 (Bruker, 2009)'
_exptl_crystal_colour colourless
_exptl_crystal_density_diffrn 2.284
_exptl_crystal_density_method 'not measured'
_exptl_crystal_description Block
_exptl_crystal_F_000 868
_exptl_crystal_size_max 0.50
_exptl_crystal_size_mid 0.45
_exptl_crystal_size_min 0.30
_refine_diff_density_max 1.900
_refine_diff_density_min -1.589
_refine_diff_density_rms 0.155
_refine_ls_extinction_method none
_refine_ls_goodness_of_fit_ref 1.040
_refine_ls_hydrogen_treatment constr
_refine_ls_matrix_type full
_refine_ls_number_parameters 163
_refine_ls_number_reflns 3993
_refine_ls_number_restraints 0
_refine_ls_restrained_S_all 1.040
_refine_ls_R_factor_all 0.0290
_refine_ls_R_factor_gt 0.0240
_refine_ls_shift/su_max 0.004
_refine_ls_shift/su_mean 0.000
_refine_ls_structure_factor_coef Fsqd
_refine_ls_weighting_details 'calc w=1/[\s^2^(Fo^2^)+(0.0241P)^2^+2.0631P] where P=(Fo^2^+2Fc^2^)/3'
_refine_ls_weighting_scheme calc
_refine_ls_wR_factor_gt 0.0549
_refine_ls_wR_factor_ref 0.0569
_reflns_number_gt 3531
_reflns_number_total 3993
_reflns_threshold_expression I>2\s(I)
_cod_data_source_file ICA-2013-394-36-44-2.cif
_cod_data_source_block 2
_cod_original_sg_symbol_H-M P2(1)/c
_cod_database_code 1512684

loop_
_symmetry_equiv_pos_as_xyz
'x, y, z'
'-x, y+1/2, -z+1/2'
'-x, -y, -z'
'x, -y-1/2, z-1/2'

loop_
_atom_site_label
_atom_site_type_symbol
_atom_site_fract_x
_atom_site_fract_y
_atom_site_fract_z
_atom_site_U_iso_or_equiv
_atom_site_adp_type
_atom_site_occupancy
_atom_site_symmetry_multiplicity
_atom_site_calc_flag
_atom_site_refinement_flags
C1 C 1.3176(4) 0.5426(4) 0.7377(3) 0.0177(7) Uani 1 1 d .
H1 H 1.4107 0.5294 0.7705 0.021 Uiso 1 1 calc R
C2 C 1.2702(4) 0.5974(4) 0.6383(3) 0.0179(7) Uani 1 1 d .
H2 H 1.3300 0.6227 0.6046 0.021 Uiso 1 1 calc R
C3 C 1.1355(4) 0.6136(4) 0.5910(3) 0.0170(7) Uani 1 1 d .
H3 H 1.1005 0.6475 0.5226 0.020 Uiso 1 1 calc R
C4 C 1.0505(4) 0.5806(4) 0.6431(3) 0.0151(6) Uani 1 1 d .
H4 H 0.9571 0.5939 0.6118 0.018 Uiso 1 1 calc R
C5 C 1.1043(3) 0.5275(3) 0.7421(2) 0.0117(6) Uani 1 1 d .
C6 C 1.0169(3) 0.4970(3) 0.8031(2) 0.0113(6) Uani 1 1 d .
C7 C 0.8711(3) 0.4947(4) 0.7475(2) 0.0119(6) Uani 1 1 d .
C8 C 0.8133(4) 0.3867(4) 0.6801(3) 0.0155(7) Uani 1 1 d .
H8 H 0.8683 0.3169 0.6685 0.019 Uiso 1 1 calc R
C9 C 0.6769(4) 0.3807(4) 0.6305(3) 0.0203(7) Uani 1 1 d .
H9 H 0.6380 0.3059 0.5862 0.024 Uiso 1 1 calc R
C10 C 0.5970(4) 0.4848(5) 0.6458(3) 0.0234(8) Uani 1 1 d .
H10 H 0.5033 0.4818 0.6112 0.028 Uiso 1 1 calc R
C11 C 0.6535(4) 0.5931(4) 0.7115(3) 0.0198(7) Uani 1 1 d .
H11 H 0.5985 0.6641 0.7216 0.024 Uiso 1 1 calc R
C12 C 0.7901(4) 0.5979(4) 0.7624(3) 0.0159(7) Uani 1 1 d .
H12 H 0.8284 0.6719 0.8077 0.019 Uiso 1 1 calc R
C13 C 0.9963(3) 0.4409(3) 0.9634(3) 0.0131(6) Uani 1 1 d .
H13A H 1.0323 0.3562 1.0029 0.016 Uiso 1 1 calc R
H13B H 0.9023 0.4237 0.9200 0.016 Uiso 1 1 calc R
Cl1 Cl 1.56744(8) 0.38154(9) 0.93062(6) 0.01656(16) Uani 1 1 d .
Cl2 Cl 1.28509(9) 0.21148(9) 1.02957(7) 0.01936(17) Uani 1 1 d .
Hg1 Hg 1.314975(12) 0.425881(14) 0.955625(10) 0.01546(5) Uani 1 1 d .
N1 N 1.2366(3) 0.5083(3) 0.7879(2) 0.0141(6) Uani 1 1 d .
N2 N 1.0738(3) 0.4759(3) 0.8988(2) 0.0121(5) Uani 1 1 d .

loop_
_atom_site_aniso_label
_atom_site_aniso_U_11
_atom_site_aniso_U_22
_atom_site_aniso_U_33
_atom_site_aniso_U_23
_atom_site_aniso_U_13
_atom_site_aniso_U_12
C1 0.0143(17) 0.0204(18) 0.0196(17) 0.0040(14) 0.0074(14) 0.0016(13)
C2 0.0199(18) 0.0173(18) 0.0220(17) 0.0042(14) 0.0143(15) 0.0002(13)
C3 0.0259(19) 0.0133(16) 0.0152(16) 0.0041(12) 0.0115(14) 0.0036(14)
C4 0.0172(17) 0.0145(16) 0.0143(15) 0.0008(13) 0.0066(13) 0.0034(13)
C5 0.0123(15) 0.0096(14) 0.0131(15) -0.0004(12) 0.0045(12) -0.0011(12)
C6 0.0105(15) 0.0095(15) 0.0141(15) -0.0012(11) 0.0045(12) 0.0008(11)
C7 0.0113(15) 0.0123(16) 0.0114(14) 0.0021(12) 0.0030(12) -0.0020(12)
C8 0.0148(16) 0.0148(16) 0.0160(15) -0.0015(13) 0.0044(13) 0.0001(13)
C9 0.0188(18) 0.0218(18) 0.0192(17) -0.0036(14) 0.0051(14) -0.0083(15)
C10 0.0106(16) 0.035(2) 0.0231(18) 0.0020(17) 0.0035(14) -0.0035(15)
C11 0.0107(16) 0.027(2) 0.0199(17) 0.0037(14) 0.0035(13) 0.0062(14)
C12 0.0139(16) 0.0159(17) 0.0179(16) 0.0006(13) 0.0056(13) 0.0021(12)
C13 0.0129(15) 0.0142(16) 0.0123(14) 0.0022(12) 0.0047(12) -0.0009(12)
Cl1 0.0144(4) 0.0160(4) 0.0181(4) -0.0027(3) 0.0041(3) -0.0004(3)
Cl2 0.0204(4) 0.0143(4) 0.0247(4) 0.0045(3) 0.0095(3) 0.0009(3)
Hg1 0.01085(7) 0.01612(7) 0.01686(7) 0.00382(5) 0.00167(5) -0.00111(5)
N1 0.0123(14) 0.0134(14) 0.0164(14) 0.0040(11) 0.0047(11) 0.0015(11)
N2 0.0103(13) 0.0137(13) 0.0132(13) 0.0001(10) 0.0052(10) -0.0011(10)

loop_
_atom_type_symbol
_atom_type_description
_atom_type_scat_dispersion_real
_atom_type_scat_dispersion_imag
_atom_type_scat_source
C C 0.0033 0.0016 'International Tables Vol C Tables 4.2.6.8 and 6.1.1.4'
H H 0.0000 0.0000 'International Tables Vol C Tables 4.2.6.8 and 6.1.1.4'
N N 0.0061 0.0033 'International Tables Vol C Tables 4.2.6.8 and 6.1.1.4'
Cl Cl 0.1484 0.1585 'International Tables Vol C Tables 4.2.6.8 and 6.1.1.4'
Hg Hg -2.3894 9.2266 'International Tables Vol C Tables 4.2.6.8 and 6.1.1.4'

loop_
_geom_angle_atom_site_label_1
_geom_angle_atom_site_label_2
_geom_angle_atom_site_label_3
_geom_angle
_geom_angle_site_symmetry_1
_geom_angle_site_symmetry_3
N1 C1 C2 122.4(3) . .
N1 C1 H1 118.8 . .
C2 C1 H1 118.8 . .
C3 C2 C1 118.4(3) . .
C3 C2 H2 120.8 . .
C1 C2 H2 120.8 . .
C2 C3 C4 119.8(3) . .
C2 C3 H3 120.1 . .
C4 C3 H3 120.1 . .
C3 C4 C5 118.9(3) . .
C3 C4 H4 120.6 . .
C5 C4 H4 120.6 . .
N1 C5 C4 121.4(3) . .
N1 C5 C6 117.8(3) . .
C4 C5 C6 120.7(3) . .
N2 C6 C7 125.2(3) . .
N2 C6 C5 117.3(3) . .
C7 C6 C5 117.5(3) . .
C12 C7 C8 119.3(3) . .
C12 C7 C6 120.7(3) . .
C8 C7 C6 120.0(3) . .
C9 C8 C7 120.6(3) . .
C9 C8 H8 119.7 . .
C7 C8 H8 119.7 . .
C8 C9 C10 119.5(4) . .
C8 C9 H9 120.2 . .
C10 C9 H9 120.2 . .
C11 C10 C9 120.3(4) . .
C11 C10 H10 119.9 . .
C9 C10 H10 119.9 . .
C12 C11 C10 120.1(3) . .
C12 C11 H11 120.0 . .
C10 C11 H11 120.0 . .
C11 C12 C7 120.2(3) . .
C11 C12 H12 119.9 . .
C7 C12 H12 119.9 . .
N2 C13 C13 109.1(3) . 3_767
N2 C13 H13A 109.9 . .
C13 C13 H13A 109.9 3_767 .
N2 C13 H13B 109.9 . .
C13 C13 H13B 109.9 3_767 .
H13A C13 H13B 108.3 . .
Hg1 Cl1 Hg1 95.64(3) 3_867 .
N1 Hg1 Cl2 132.41(8) . .
N1 Hg1 N2 69.01(10) . .
Cl2 Hg1 N2 91.53(7) . .
N1 Hg1 Cl1 107.62(8) . 3_867
Cl2 Hg1 Cl1 119.71(3) . 3_867
N2 Hg1 Cl1 107.15(7) . 3_867
N1 Hg1 Cl1 87.41(7) . .
Cl2 Hg1 Cl1 101.20(3) . .
N2 Hg1 Cl1 155.85(7) . .
Cl1 Hg1 Cl1 84.36(3) 3_867 .
C1 N1 C5 119.1(3) . .
C1 N1 Hg1 122.6(2) . .
C5 N1 Hg1 118.2(2) . .
C6 N2 C13 120.9(3) . .
C6 N2 Hg1 115.6(2) . .
C13 N2 Hg1 120.8(2) . .

loop_
_geom_bond_atom_site_label_1
_geom_bond_atom_site_label_2
_geom_bond_distance
_geom_bond_site_symmetry_2
C1 N1 1.333(4) .
C1 C2 1.401(5) .
C1 H1 0.9500 .
C2 C3 1.370(5) .
C2 H2 0.9500 .
C3 C4 1.386(5) .
C3 H3 0.9500 .
C4 C5 1.392(5) .
C4 H4 0.9500 .
C5 N1 1.349(4) .
C5 C6 1.498(4) .
C6 N2 1.271(4) .
C6 C7 1.481(5) .
C7 C12 1.389(5) .
C7 C8 1.399(5) .
C8 C9 1.382(5) .
C8 H8 0.9500 .
C9 C10 1.390(6) .
C9 H9 0.9500 .
C10 C11 1.386(6) .
C10 H10 0.9500 .
C11 C12 1.385(5) .
C11 H11 0.9500 .
C12 H12 0.9500 .
C13 N2 1.462(4) .
C13 C13 1.519(7) 3_767
C13 H13A 0.9900 .
C13 H13B 0.9900 .
Cl1 Hg1 2.4903(9) 3_867
Cl1 Hg1 2.8783(9) .
Cl2 Hg1 2.3954(9) .
Hg1 N1 2.327(3) .
Hg1 N2 2.472(3) .
Hg1 Cl1 2.4903(9) 3_867

loop_
_geom_torsion_atom_site_label_1
_geom_torsion_atom_site_label_2
_geom_torsion_atom_site_label_3
_geom_torsion_atom_site_label_4
_geom_torsion
_geom_torsion_site_symmetry_1
_geom_torsion_site_symmetry_4
N1 C1 C2 C3 -1.2(6) . .
C1 C2 C3 C4 2.3(5) . .
C2 C3 C4 C5 -1.8(5) . .
C3 C4 C5 N1 0.2(5) . .
C3 C4 C5 C6 176.9(3) . .
N1 C5 C6 N2 10.8(5) . .
C4 C5 C6 N2 -166.0(3) . .
N1 C5 C6 C7 -169.6(3) . .
C4 C5 C6 C7 13.6(5) . .
N2 C6 C7 C12 70.1(5) . .
C5 C6 C7 C12 -109.4(4) . .
N2 C6 C7 C8 -108.9(4) . .
C5 C6 C7 C8 71.6(4) . .
C12 C7 C8 C9 -1.3(5) . .
C6 C7 C8 C9 177.7(3) . .
C7 C8 C9 C10 1.6(6) . .
C8 C9 C10 C11 -0.8(6) . .
C9 C10 C11 C12 -0.1(6) . .
C10 C11 C12 C7 0.4(6) . .
C8 C7 C12 C11 0.3(5) . .
C6 C7 C12 C11 -178.7(3) . .
Hg1 Cl1 Hg1 N1 107.99(8) 3_867 .
Hg1 Cl1 Hg1 Cl2 -119.22(3) 3_867 .
Hg1 Cl1 Hg1 N2 120.26(17) 3_867 .
Hg1 Cl1 Hg1 Cl1 0.0 3_867 3_867
C2 C1 N1 C5 -0.4(5) . .
C2 C1 N1 Hg1 -177.3(3) . .
C4 C5 N1 C1 0.9(5) . .
C6 C5 N1 C1 -175.9(3) . .
C4 C5 N1 Hg1 177.9(3) . .
C6 C5 N1 Hg1 1.1(4) . .
Cl2 Hg1 N1 C1 -117.7(3) . .
N2 Hg1 N1 C1 170.5(3) . .
Cl1 Hg1 N1 C1 68.4(3) 3_867 .
Cl1 Hg1 N1 C1 -14.8(3) . .
Cl2 Hg1 N1 C5 65.4(3) . .
N2 Hg1 N1 C5 -6.5(2) . .
Cl1 Hg1 N1 C5 -108.6(2) 3_867 .
Cl1 Hg1 N1 C5 168.2(3) . .
C7 C6 N2 C13 2.5(5) . .
C5 C6 N2 C13 -177.9(3) . .
C7 C6 N2 Hg1 164.1(3) . .
C5 C6 N2 Hg1 -16.4(4) . .
C13 C13 N2 C6 -112.0(4) 3_767 .
C13 C13 N2 Hg1 87.4(4) 3_767 .
N1 Hg1 N2 C6 12.4(2) . .
Cl2 Hg1 N2 C6 -123.0(2) . .
Cl1 Hg1 N2 C6 115.2(2) 3_867 .
Cl1 Hg1 N2 C6 -0.7(4) . .
N1 Hg1 N2 C13 174.0(3) . .
Cl2 Hg1 N2 C13 38.6(2) . .
Cl1 Hg1 N2 C13 -83.2(2) 3_867 .
Cl1 Hg1 N2 C13 160.88(17) . .
